data_7700647
loop_
_publ_author_name
'Lentz, C\'edric'
'Schott, Olivier'
'Auvray, Thomas'
'Hanan, Garry S.'
'Elias, Benjamin'

_publ_section_title
;
 Design and photophysical studies of iridium(iii)-cobalt(iii) dyads and
 their application for dihydrogen photo-evolution.
;
_journal_issue 41
_journal_name_full 'Dalton transactions (Cambridge, England : 2003)'
_journal_page_first 15567
_journal_page_last 15576
_journal_paper_doi 10.1039/c9dt01989h
_journal_volume 48
_journal_year 2019
_chemical_formula_moiety 'C37 H27 Ir N5, F6 P'
_chemical_formula_sum 'C37 H27 F6 Ir N5 P'
_chemical_formula_weight 878.80
_chemical_name_systematic 'Ir(phenylisoquinoline)2(2,2,4,4 terpyridine)PF6'
_space_group_crystal_system monoclinic
_space_group_IT_number 15
_space_group_name_Hall '-C 2yc'
_space_group_name_H-M_alt 'C 1 2/c 1'
_symmetry_space_group_name_Hall '-C 2yc'
_symmetry_space_group_name_H-M 'C 1 2/c 1'
_atom_sites_solution_hydrogens geom
_atom_sites_solution_primary direct
_audit_creation_date 2018-06-21
_audit_creation_method
;
Olex2 1.2
(compiled 2018.05.29 svn.r3508 for OlexSys, GUI svn.r5506)
;
_audit_update_record
;
2018-06-26 deposited with the CCDC.    2019-07-25 downloaded from the CCDC.
;
_cell_angle_alpha 90
_cell_angle_beta 108.834(4)
_cell_angle_gamma 90
_cell_formula_units_Z 8
_cell_length_a 20.5798(19)
_cell_length_b 24.646(2)
_cell_length_c 14.4517(13)
_cell_measurement_reflns_used 9482
_cell_measurement_temperature 100
_cell_measurement_theta_max 60.52
_cell_measurement_theta_min 2.52
_cell_volume 6937.6(11)
_computing_cell_refinement
;
SAINT () ; Integration Software for Single Crystal Data.
Bruker AXS Inc., Madison, WI 53719-1173.
;
_computing_data_collection
;
APEX 2 () Bruker AXS Inc., Madison, WI 53719-1173.
;
_computing_data_reduction
;
SAINT () ; Integration Software for Single Crystal Data.
Bruker AXS Inc., Madison, WI 53719-1173.
;
_computing_molecular_graphics 'Olex2 (Dolomanov et al., 2009)'
_computing_publication_material 'Olex2 (Dolomanov et al., 2009)'
_computing_structure_refinement 'XL (Sheldrick, 2008)'
_computing_structure_solution 'SIR2004 (Burla et al.,  2007)'
_diffrn_ambient_temperature 100
_diffrn_detector 'CMOS Area detector'
_diffrn_detector_area_resol_mean 10.24
_diffrn_detector_type 'Bruker Photon 100 CMOS Detector'
_diffrn_measured_fraction_theta_full 1.000
_diffrn_measured_fraction_theta_max 0.994
_diffrn_measurement_device 'k-geometry diffractometer'
_diffrn_measurement_device_type 'Bruker APEX-II CCD'
_diffrn_measurement_method '\w and \f scans'
_diffrn_radiation_collimation 'Focusing mirrors'
_diffrn_radiation_monochromator 'Helios MX Mirror Optics'
_diffrn_radiation_probe x-ray
_diffrn_radiation_type GaK\a
_diffrn_radiation_wavelength 1.34139
_diffrn_reflns_av_R_equivalents 0.0289
_diffrn_reflns_av_unetI/netI 0.0363
_diffrn_reflns_Laue_measured_fraction_full 1.000
_diffrn_reflns_Laue_measured_fraction_max 0.994
_diffrn_reflns_limit_h_max 26
_diffrn_reflns_limit_h_min -26
_diffrn_reflns_limit_k_max 31
_diffrn_reflns_limit_k_min -31
_diffrn_reflns_limit_l_max 18
_diffrn_reflns_limit_l_min -18
_diffrn_reflns_number 15701
_diffrn_reflns_point_group_measured_fraction_full 1.000
_diffrn_reflns_point_group_measured_fraction_max 0.994
_diffrn_reflns_theta_full 53.594
_diffrn_reflns_theta_max 60.798
_diffrn_reflns_theta_min 2.515
_diffrn_source 'Metal Jet'
_diffrn_source_target Ga
_diffrn_source_type 'Gallium Liquid Metal Jet Source'
_diffrn_standards_number 0
_exptl_absorpt_coefficient_mu 5.604
_exptl_absorpt_correction_T_max 0.75
_exptl_absorpt_correction_T_min 0.44
_exptl_absorpt_correction_type multi-scan
_exptl_absorpt_process_details
;
 TWINABS-2012/1 (Bruker,2012) was used for absorption correction.

Final HKLF 4 output contains 126312 reflections, Rint = 0.0844
 (105284 with I > 3sig(I), Rint = 0.0834)
;
_exptl_crystal_colour Yellow
_exptl_crystal_colour_primary yellow
_exptl_crystal_density_diffrn 1.683
_exptl_crystal_description needle
_exptl_crystal_F_000 3440
_exptl_crystal_preparation Luminescent
_exptl_crystal_recrystallization_method 'Slow diffusion of disopropylether into acetonitrile'
_exptl_crystal_size_max 0.21
_exptl_crystal_size_mid 0.1
_exptl_crystal_size_min 0.09
_refine_diff_density_max 3.323
_refine_diff_density_min -1.206
_refine_diff_density_rms 0.188
_refine_ls_extinction_method none
_refine_ls_goodness_of_fit_ref 1.066
_refine_ls_hydrogen_treatment constr
_refine_ls_matrix_type full
_refine_ls_number_parameters 466
_refine_ls_number_reflns 7954
_refine_ls_number_restraints 353
_refine_ls_restrained_S_all 1.064
_refine_ls_R_factor_all 0.0810
_refine_ls_R_factor_gt 0.0710
_refine_ls_shift/su_max 0.001
_refine_ls_shift/su_mean 0.000
_refine_ls_structure_factor_coef Fsqd
_refine_ls_weighting_details 'w=1/[\s^2^(Fo^2^)+(0.0804P)^2^+139.9823P] where P=(Fo^2^+2Fc^2^)/3'
_refine_ls_weighting_scheme calc
_refine_ls_wR_factor_gt 0.1757
_refine_ls_wR_factor_ref 0.1835
_reflns_Friedel_coverage 0.000
_reflns_number_gt 6736
_reflns_number_total 7954
_reflns_threshold_expression 'I > 2\s(I)'
_cod_data_source_file c9dt01989h2.cif
_cod_data_source_block schot4_sq
_cod_depositor_comments
;
The following automatic conversions were performed:

'_diffrn_radiation_probe' value 'X-ray' changed to 'x-ray' according
to
/home/data/users/saulius/crontab/automatic-downloads/rss-feeds/RSC/lib/dictionaries/cif_core.dic
dictionary named 'cif_core.dic' version 2.4.2 from 2011-04-26.

'_exptl_crystal_colour_primary' value 'Yellow' changed to 'yellow'
according to
/home/data/users/saulius/crontab/automatic-downloads/rss-feeds/RSC/lib/dictionaries/cif_core.dic
dictionary named 'cif_core.dic' version 2.4.2 from 2011-04-26.

Automatic conversion script
Id: cif_fix_values 4973 2017-02-22 13:04:09Z antanas 

 Adding full bibliography for 7700646--7700648.cif.
;
_cod_original_cell_volume 6937.7(11)
_cod_database_code 7700647
_shelx_shelxl_version_number 2014/7
_shelx_space_group_comment
;
The symmetry employed for this shelxl refinement is uniquely defined
by the following loop, which should always be used as a source of
symmetry information in preference to the above space-group names.
They are only intended as comments.
;
_olex2_refinement_description
;
1. Fixed Uiso
 At 1.2 times of:
  All C(H) groups
2. Restrained distances
 F18-F17 = F16-F15 = F14-F13
 2.27 with sigma of 0.02
 F6-F5 = F4-F3 = F2-F1
 2.27 with sigma of 0.02
 F12-F11 = F10-F9 = F8-F7
 2.27 with sigma of 0.02
 P3-F18
 1.6 with sigma of 0.02
 P3-F17
 1.6 with sigma of 0.02
 P3-F16
 1.6 with sigma of 0.02
 P3-F15
 1.6 with sigma of 0.02
 P3-F14
 1.6 with sigma of 0.02
 P3-F13
 1.6 with sigma of 0.02
 P2-F12
 1.6 with sigma of 0.02
 P2-F11
 1.6 with sigma of 0.02
 P2-F10
 1.6 with sigma of 0.02
 P2-F9
 1.6 with sigma of 0.02
 P2-F8
 1.6 with sigma of 0.02
 P2-F7
 1.6 with sigma of 0.02
 P1-F6
 1.6 with sigma of 0.02
 P1-F5
 1.6 with sigma of 0.02
 P1-F4
 1.6 with sigma of 0.02
 P1-F3
 1.6 with sigma of 0.02
 P1-F2
 1.6 with sigma of 0.02
 P1-F1
 1.6 with sigma of 0.02
 P1-F2
 1.6 with sigma of 0.04
 P1-F1
 1.6 with sigma of 0.04
 P1-F3
 1.6 with sigma of 0.04
 P1-F5
 1.6 with sigma of 0.04
 P1-F4
 1.6 with sigma of 0.04
 P1-F6
 1.6 with sigma of 0.04
 F1-F3
 2.27 with sigma of 0.04
 F3-F2
 2.27 with sigma of 0.04
 F1-F2
 2.27 with sigma of 0.04
 F1-F6
 2.27 with sigma of 0.04
 F2-F6
 2.27 with sigma of 0.04
 F5-F6
 2.27 with sigma of 0.04
 F4-F6
 2.27 with sigma of 0.04
3. Uiso/Uaniso restraints and constraints
All non-hydrogen atoms have similar U: within 2A with sigma of 0.002 and sigma
for terminal atoms of 0.002
Uiso(F1) = Uiso(F7)
Uiso(F2) = Uiso(F8)
Uiso(F3) = Uiso(F9)
Uiso(F1) = Uiso(F13)
Uiso(F2) = Uiso(F13)
Uiso(F3) = Uiso(F13)
Uiso(P1) = Uiso(P3)
4. Others
 Sof(P2)=Sof(F7)=Sof(F8)=Sof(F9)=Sof(F10)=Sof(F11)=Sof(F12)=0.5*(1-FVAR(2))
 Sof(P1)=Sof(F1)=Sof(F2)=Sof(F3)=Sof(F4)=Sof(F5)=Sof(F6)=0.5*FVAR(2)
 Fixed Sof: P3(0.5) F13(0.5) F14(0.5) F15(0.5) F16(0.5) F17(0.5) F18(0.5)
5.a Aromatic/amide H refined with riding coordinates:
 C11(H11), C12(H12), C13(H13), C14(H14), C17(H17), C19(H19), C21(H21),
 C22(H22), C23(H23), C24(H24), C27(H27), C28(H28), C29(H29), C31(H31), C32(H32),
  C33(H33), C34(H34), C37(H37), C38(H38), C39(H39), C110(H110), C113(H113),
 C114(H114), C115(H115), C116(H116), C210(H210), C310(H310)
;
_olex2_submission_special_instructions 'No special instructions were received'

loop_
_space_group_symop_operation_xyz
'x, y, z'
'-x, y, -z+1/2'
'x+1/2, y+1/2, z'
'-x+1/2, y+1/2, -z+1/2'
'-x, -y, -z'
'x, -y, z-1/2'
'-x+1/2, -y+1/2, -z'
'x+1/2, -y+1/2, z-1/2'

loop_
_atom_site_label
_atom_site_type_symbol
_atom_site_fract_x
_atom_site_fract_y
_atom_site_fract_z
_atom_site_U_iso_or_equiv
_atom_site_adp_type
_atom_site_occupancy
_atom_site_site_symmetry_order
_atom_site_calc_flag
_atom_site_refinement_flags_posn
_atom_site_refinement_flags_adp
_atom_site_refinement_flags_occupancy
_atom_site_disorder_assembly
_atom_site_disorder_group
Ir1 Ir 0.67846(2) 0.70354(2) 0.67562(2) 0.03457(13) Uani 1 1 d . U . . .
N11 N 0.6952(3) 0.6472(2) 0.5722(5) 0.0396(9) Uani 1 1 d . U . . .
N12 N 0.5806(3) 0.6655(3) 0.6116(5) 0.0384(9) Uani 1 1 d . U . . .
N13 N 0.2582(4) 0.5583(3) 0.3339(6) 0.0596(12) Uani 1 1 d . U . . .
N21 N 0.7232(4) 0.6475(3) 0.7823(5) 0.0428(10) Uani 1 1 d . U . . .
N31 N 0.6347(3) 0.7636(2) 0.5781(5) 0.0372(9) Uani 1 1 d . U . . .
C11 C 0.7563(4) 0.6378(3) 0.5617(6) 0.0419(10) Uani 1 1 d . U . . .
H11 H 0.7955 0.6557 0.6042 0.050 Uiso 1 1 calc R . . . .
C12 C 0.7647(4) 0.6028(3) 0.4909(6) 0.0435(10) Uani 1 1 d . U . . .
H12 H 0.8089 0.5966 0.4855 0.052 Uiso 1 1 calc R . . . .
C13 C 0.7078(4) 0.5774(3) 0.4290(6) 0.0449(10) Uani 1 1 d . U . . .
H13 H 0.7114 0.5552 0.3772 0.054 Uiso 1 1 calc R . . . .
C14 C 0.6453(4) 0.5847(3) 0.4436(6) 0.0436(10) Uani 1 1 d . U . . .
H14 H 0.6061 0.5655 0.4041 0.052 Uiso 1 1 calc R . . . .
C15 C 0.6393(4) 0.6199(3) 0.5155(6) 0.0404(9) Uani 1 1 d . U . . .
C16 C 0.5752(4) 0.6306(3) 0.5364(6) 0.0392(9) Uani 1 1 d . U . . .
C17 C 0.5117(4) 0.6086(3) 0.4818(6) 0.0399(10) Uani 1 1 d . U . . .
H17 H 0.5088 0.5840 0.4301 0.048 Uiso 1 1 calc R . . . .
C18 C 0.4523(4) 0.6231(3) 0.5037(6) 0.0427(9) Uani 1 1 d . U . . .
C19 C 0.4591(4) 0.6593(3) 0.5795(6) 0.0417(10) Uani 1 1 d . U . . .
H19 H 0.4198 0.6705 0.5955 0.050 Uiso 1 1 calc R . . . .
C21 C 0.6889(4) 0.6072(3) 0.8086(6) 0.0450(10) Uani 1 1 d . U . . .
H21 H 0.6407 0.6044 0.7779 0.054 Uiso 1 1 calc R . . . .
C22 C 0.7223(5) 0.5696(3) 0.8797(6) 0.0481(11) Uani 1 1 d . U . . .
H22 H 0.6970 0.5425 0.9000 0.058 Uiso 1 1 calc R . . . .
C23 C 0.7921(5) 0.5723(3) 0.9199(7) 0.0488(11) Uani 1 1 d . U . . .
H23 H 0.8161 0.5460 0.9665 0.059 Uiso 1 1 calc R . . . .
C24 C 0.8284(5) 0.6143(3) 0.8921(6) 0.0469(11) Uani 1 1 d . U . . .
H24 H 0.8771 0.6161 0.9183 0.056 Uiso 1 1 calc R . . . .
C25 C 0.7923(4) 0.6529(3) 0.8262(6) 0.0440(9) Uani 1 1 d . U . . .
C26 C 0.8221(4) 0.7020(3) 0.7977(6) 0.0426(9) Uani 1 1 d . U . . .
C27 C 0.8897(4) 0.7184(3) 0.8388(6) 0.0444(10) Uani 1 1 d . U . . .
H27 H 0.9209 0.6960 0.8861 0.053 Uiso 1 1 calc R . . . .
C28 C 0.9123(4) 0.7667(3) 0.8124(6) 0.0452(11) Uani 1 1 d . U . . .
H28 H 0.9588 0.7776 0.8410 0.054 Uiso 1 1 calc R . . . .
C29 C 0.8665(4) 0.7990(3) 0.7439(6) 0.0441(11) Uani 1 1 d . U . . .
H29 H 0.8819 0.8325 0.7261 0.053 Uiso 1 1 calc R . . . .
C31 C 0.6269(4) 0.7624(3) 0.4813(6) 0.0393(10) Uani 1 1 d . U . . .
H31 H 0.6485 0.7339 0.4576 0.047 Uiso 1 1 calc R . . . .
C32 C 0.5899(4) 0.7997(3) 0.4166(6) 0.0416(10) Uani 1 1 d . U . . .
H32 H 0.5853 0.7969 0.3492 0.050 Uiso 1 1 calc R . . . .
C33 C 0.5589(4) 0.8419(3) 0.4495(6) 0.0422(10) Uani 1 1 d . U . . .
H33 H 0.5335 0.8688 0.4055 0.051 Uiso 1 1 calc R . . . .
C34 C 0.5656(4) 0.8441(3) 0.5477(6) 0.0405(10) Uani 1 1 d . U . . .
H34 H 0.5443 0.8726 0.5714 0.049 Uiso 1 1 calc R . . . .
C35 C 0.6037(4) 0.8046(3) 0.6130(6) 0.0382(9) Uani 1 1 d . U . . .
C36 C 0.6136(4) 0.8009(3) 0.7169(6) 0.0399(9) Uani 1 1 d . U . . .
C37 C 0.5876(4) 0.8395(3) 0.7675(6) 0.0423(10) Uani 1 1 d . U . . .
H37 H 0.5620 0.8697 0.7340 0.051 Uiso 1 1 calc R . . . .
C38 C 0.6000(4) 0.8329(3) 0.8667(6) 0.0444(10) Uani 1 1 d . U . . .
H38 H 0.5816 0.8580 0.9014 0.053 Uiso 1 1 calc R . . . .
C39 C 0.6393(4) 0.7894(3) 0.9157(7) 0.0446(10) Uani 1 1 d . U . . .
H39 H 0.6488 0.7857 0.9843 0.053 Uiso 1 1 calc R . . . .
C110 C 0.5226(4) 0.6789(3) 0.6313(6) 0.0397(10) Uani 1 1 d . U . . .
H110 H 0.5263 0.7031 0.6839 0.048 Uiso 1 1 calc R . . . .
C112 C 0.3849(4) 0.6005(4) 0.4460(7) 0.0491(10) Uani 1 1 d . U . . .
C113 C 0.3261(4) 0.6319(4) 0.4208(7) 0.0525(11) Uani 1 1 d . U . . .
H113 H 0.3281 0.6683 0.4429 0.063 Uiso 1 1 calc R . . . .
C114 C 0.2648(5) 0.6102(4) 0.3637(7) 0.0563(12) Uani 1 1 d . U . . .
H114 H 0.2254 0.6329 0.3445 0.068 Uiso 1 1 calc R . . . .
C115 C 0.3145(5) 0.5272(4) 0.3591(7) 0.0582(12) Uani 1 1 d . U . . .
H115 H 0.3106 0.4904 0.3382 0.070 Uiso 1 1 calc R . . . .
C116 C 0.3782(5) 0.5466(4) 0.4143(7) 0.0539(11) Uani 1 1 d . U . . .
H116 H 0.4172 0.5235 0.4306 0.065 Uiso 1 1 calc R . . . .
C210 C 0.7985(4) 0.7837(3) 0.7001(6) 0.0426(10) Uani 1 1 d . U . . .
H210 H 0.7684 0.8066 0.6524 0.051 Uiso 1 1 calc R . . . .
C211 C 0.7736(4) 0.7346(3) 0.7257(6) 0.0408(10) Uani 1 1 d . U . . .
C310 C 0.6650(4) 0.7514(3) 0.8657(6) 0.0428(10) Uani 1 1 d . U . . .
H310 H 0.6920 0.7220 0.9004 0.051 Uiso 1 1 calc R . . . .
C311 C 0.6517(4) 0.7557(3) 0.7656(6) 0.0402(10) Uani 1 1 d . U . . .
P1 P 0.5043(7) 1.0002(5) 0.5459(10) 0.0463(6) Uiso 0.167(5) 1 d D U P A -1
F1 F 0.5750(11) 0.9739(11) 0.543(2) 0.0488(7) Uiso 0.167(5) 1 d D U P A -1
F2 F 0.5067(14) 1.0418(9) 0.4593(18) 0.0488(7) Uiso 0.167(5) 1 d D U P A -1
F3 F 0.4683(12) 0.9533(8) 0.468(2) 0.0488(7) Uiso 0.167(5) 1 d D U P A -1
F4 F 0.4308(10) 1.0272(10) 0.526(2) 0.0482(12) Uiso 0.167(5) 1 d D U P A -1
F5 F 0.5060(15) 0.9596(9) 0.6328(19) 0.0492(15) Uiso 0.167(5) 1 d D U P A -1
F6 F 0.5422(13) 1.0451(8) 0.6249(16) 0.0482(16) Uiso 0.167(5) 1 d D U P A -1
P2 P 0.5000(7) 0.9999(5) 0.4903(8) 0.0483(8) Uiso 0.333(5) 1 d D U P A -2
F7 F 0.5805(7) 0.9823(7) 0.5263(12) 0.0488(7) Uiso 0.333(5) 1 d D U P A -2
F8 F 0.4950(8) 0.9632(6) 0.3948(10) 0.0488(7) Uiso 0.333(5) 1 d D U P A -2
F9 F 0.4671(8) 0.9507(6) 0.5350(12) 0.0488(7) Uiso 0.333(5) 1 d D U P A -2
F10 F 0.4214(7) 1.0188(6) 0.4271(11) 0.0496(12) Uiso 0.333(5) 1 d D U P A -2
F11 F 0.5153(9) 1.0439(6) 0.5727(10) 0.0481(11) Uiso 0.333(5) 1 d D U P A -2
F12 F 0.5195(9) 1.0449(6) 0.4199(12) 0.0492(15) Uiso 0.333(5) 1 d D U P A -2
P3 P 0.5017(7) 0.51228(13) 0.7483(11) 0.0463(6) Uiso 0.5 1 d D U P B -3
F13 F 0.5116(5) 0.5766(3) 0.7471(9) 0.0488(7) Uiso 0.5 1 d D U P B -3
F14 F 0.4909(6) 0.5102(5) 0.6324(8) 0.0480(18) Uiso 0.5 1 d D U P B -3
F15 F 0.5833(6) 0.5036(4) 0.7660(9) 0.0510(18) Uiso 0.5 1 d D U P B -3
F16 F 0.4938(7) 0.4474(3) 0.7538(13) 0.0445(15) Uiso 0.5 1 d D U P B -3
F17 F 0.5246(6) 0.5118(6) 0.8652(8) 0.0479(18) Uiso 0.5 1 d D U P B -3
F18 F 0.4236(6) 0.5187(5) 0.7327(9) 0.0539(18) Uiso 0.5 1 d D U P B -3

loop_
_atom_site_aniso_label
_atom_site_aniso_U_11
_atom_site_aniso_U_22
_atom_site_aniso_U_33
_atom_site_aniso_U_23
_atom_site_aniso_U_13
_atom_site_aniso_U_12
Ir1 0.0328(2) 0.02799(19) 0.0422(2) -0.00315(11) 0.01115(14) -0.00162(11)
N11 0.0371(18) 0.0322(18) 0.0511(19) -0.0086(16) 0.0166(16) 0.0003(16)
N12 0.0355(17) 0.0319(17) 0.0476(18) -0.0006(16) 0.0134(16) -0.0004(15)
N13 0.048(2) 0.058(2) 0.066(2) -0.001(2) 0.008(2) -0.003(2)
N21 0.0445(19) 0.0339(18) 0.0490(19) -0.0012(16) 0.0139(17) 0.0023(16)
N31 0.0316(17) 0.0317(18) 0.0480(18) -0.0026(16) 0.0125(16) -0.0004(15)
C11 0.0385(19) 0.0351(19) 0.053(2) -0.0083(18) 0.0166(18) -0.0003(17)
C12 0.040(2) 0.037(2) 0.055(2) -0.0093(18) 0.0172(18) 0.0014(17)
C13 0.041(2) 0.037(2) 0.057(2) -0.0092(18) 0.0157(18) 0.0022(17)
C14 0.0396(19) 0.0352(19) 0.055(2) -0.0078(17) 0.0141(17) 0.0009(17)
C15 0.0371(16) 0.0329(16) 0.0515(17) -0.0061(15) 0.0149(15) 0.0003(14)
C16 0.0359(16) 0.0322(16) 0.0494(17) -0.0027(14) 0.0138(14) -0.0001(14)
C17 0.0359(18) 0.0336(18) 0.0499(18) -0.0006(16) 0.0134(16) 0.0003(16)
C18 0.0381(16) 0.0381(17) 0.0510(17) 0.0015(15) 0.0129(15) 0.0000(15)
C19 0.0378(18) 0.0371(19) 0.0495(19) 0.0014(17) 0.0133(17) -0.0003(17)
C21 0.047(2) 0.035(2) 0.051(2) -0.0003(18) 0.0133(18) 0.0011(18)
C22 0.050(2) 0.037(2) 0.054(2) 0.0001(18) 0.0117(19) 0.0012(19)
C23 0.050(2) 0.038(2) 0.054(2) -0.0005(18) 0.0108(19) 0.0021(19)
C24 0.047(2) 0.039(2) 0.052(2) -0.0026(18) 0.0108(18) 0.0016(18)
C25 0.0437(18) 0.0372(17) 0.0499(17) -0.0040(15) 0.0132(15) 0.0011(15)
C26 0.0403(17) 0.0388(17) 0.0493(17) -0.0083(15) 0.0155(15) -0.0013(15)
C27 0.041(2) 0.042(2) 0.050(2) -0.0094(18) 0.0144(17) -0.0014(17)
C28 0.041(2) 0.043(2) 0.051(2) -0.0109(18) 0.0148(18) -0.0036(18)
C29 0.041(2) 0.042(2) 0.051(2) -0.0107(18) 0.0159(18) -0.0062(18)
C31 0.0340(19) 0.0346(19) 0.049(2) -0.0025(17) 0.0131(17) -0.0001(17)
C32 0.0358(19) 0.037(2) 0.051(2) -0.0020(17) 0.0120(18) -0.0010(17)
C33 0.0356(19) 0.037(2) 0.052(2) -0.0015(18) 0.0115(18) -0.0015(17)
C34 0.0337(18) 0.0356(19) 0.0512(19) -0.0034(17) 0.0124(17) -0.0022(16)
C35 0.0323(16) 0.0341(16) 0.0489(17) -0.0046(15) 0.0141(15) -0.0029(14)
C36 0.0353(16) 0.0360(17) 0.0496(17) -0.0068(15) 0.0152(15) -0.0048(14)
C37 0.0375(19) 0.0382(19) 0.052(2) -0.0083(17) 0.0153(17) -0.0044(17)
C38 0.040(2) 0.041(2) 0.052(2) -0.0090(18) 0.0157(18) -0.0052(18)
C39 0.041(2) 0.042(2) 0.051(2) -0.0073(18) 0.0163(18) -0.0063(18)
C110 0.0366(18) 0.0343(19) 0.0484(19) 0.0004(17) 0.0141(17) -0.0006(17)
C112 0.0416(18) 0.0464(18) 0.0565(19) 0.0009(16) 0.0118(16) -0.0014(16)
C113 0.043(2) 0.051(2) 0.059(2) 0.0007(19) 0.0111(19) -0.0013(19)
C114 0.045(2) 0.055(2) 0.063(2) 0.000(2) 0.010(2) -0.001(2)
C115 0.048(2) 0.055(2) 0.065(2) -0.001(2) 0.008(2) -0.002(2)
C116 0.045(2) 0.051(2) 0.061(2) 0.0000(19) 0.0102(19) -0.0016(19)
C210 0.040(2) 0.040(2) 0.049(2) -0.0100(18) 0.0163(18) -0.0055(18)
C211 0.0384(19) 0.0374(19) 0.049(2) -0.0103(17) 0.0170(17) -0.0050(17)
C310 0.040(2) 0.039(2) 0.050(2) -0.0070(18) 0.0161(18) -0.0062(17)
C311 0.0369(19) 0.0366(19) 0.0488(19) -0.0080(17) 0.0162(17) -0.0049(17)

loop_
_atom_type_symbol
_atom_type_description
_atom_type_scat_dispersion_real
_atom_type_scat_dispersion_imag
_atom_type_scat_source
C C 0.0140 0.0070 'International Tables Vol C Tables 4.2.6.8 and 6.1.1.4'
H H 0.0000 0.0000 'International Tables Vol C Tables 4.2.6.8 and 6.1.1.4'
F F 0.0580 0.0400 'International Tables Vol C Tables 4.2.6.8 and 6.1.1.4'
Ir Ir -5.7000 5.2680 'International Tables Vol C Tables 4.2.6.8 and 6.1.1.4'
N N 0.0240 0.0130 'International Tables Vol C Tables 4.2.6.8 and 6.1.1.4'
P P 0.2540 0.3330 'International Tables Vol C Tables 4.2.6.8 and 6.1.1.4'

loop_
_geom_angle_atom_site_label_1
_geom_angle_atom_site_label_2
_geom_angle_atom_site_label_3
_geom_angle
N12 Ir1 N11 75.9(2)
N21 Ir1 N11 87.3(3)
N21 Ir1 N12 99.3(3)
N31 Ir1 N11 97.1(2)
N31 Ir1 N12 82.9(2)
N31 Ir1 N21 175.5(2)
C211 Ir1 N11 98.1(3)
C211 Ir1 N12 173.9(3)
C211 Ir1 N21 80.6(3)
C211 Ir1 N31 97.7(3)
C211 Ir1 C311 87.9(3)
C311 Ir1 N11 173.8(3)
C311 Ir1 N12 98.2(3)
C311 Ir1 N21 95.4(3)
C311 Ir1 N31 80.3(3)
C11 N11 Ir1 124.1(5)
C11 N11 C15 119.5(6)
C15 N11 Ir1 116.5(5)
C16 N12 Ir1 116.4(5)
C110 N12 Ir1 124.9(5)
C110 N12 C16 118.1(7)
C115 N13 C114 117.9(8)
C21 N21 Ir1 124.1(6)
C21 N21 C25 120.3(7)
C25 N21 Ir1 115.6(5)
C31 N31 Ir1 125.1(5)
C31 N31 C35 118.8(6)
C35 N31 Ir1 115.6(5)
N11 C11 H11 118.8
N11 C11 C12 122.5(7)
C12 C11 H11 118.8
C11 C12 H12 120.7
C13 C12 C11 118.6(8)
C13 C12 H12 120.7
C12 C13 H13 120.6
C12 C13 C14 118.8(8)
C14 C13 H13 120.6
C13 C14 H14 119.7
C13 C14 C15 120.6(8)
C15 C14 H14 119.7
N11 C15 C14 119.8(7)
N11 C15 C16 115.5(7)
C14 C15 C16 124.7(7)
N12 C16 C15 115.4(7)
N12 C16 C17 121.1(7)
C17 C16 C15 123.5(7)
C16 C17 H17 120.1
C16 C17 C18 119.8(7)
C18 C17 H17 120.1
C17 C18 C112 120.3(8)
C19 C18 C17 118.0(7)
C19 C18 C112 121.7(8)
C18 C19 H19 120.2
C110 C19 C18 119.6(8)
C110 C19 H19 120.2
N21 C21 H21 119.2
N21 C21 C22 121.5(8)
C22 C21 H21 119.2
C21 C22 H22 120.6
C23 C22 C21 118.9(8)
C23 C22 H22 120.6
C22 C23 H23 120.1
C22 C23 C24 119.7(8)
C24 C23 H23 120.1
C23 C24 H24 120.5
C25 C24 C23 119.0(8)
C25 C24 H24 120.5
N21 C25 C24 120.2(8)
N21 C25 C26 114.5(7)
C24 C25 C26 125.2(8)
C27 C26 C25 124.8(8)
C27 C26 C211 121.1(8)
C211 C26 C25 114.0(7)
C26 C27 H27 119.4
C28 C27 C26 121.1(8)
C28 C27 H27 119.4
C27 C28 H28 120.5
C27 C28 C29 118.9(8)
C29 C28 H28 120.5
C28 C29 H29 119.1
C28 C29 C210 121.7(8)
C210 C29 H29 119.1
N31 C31 H31 118.4
N31 C31 C32 123.2(7)
C32 C31 H31 118.4
C31 C32 H32 120.3
C31 C32 C33 119.5(8)
C33 C32 H32 120.3
C32 C33 H33 120.7
C32 C33 C34 118.6(8)
C34 C33 H33 120.7
C33 C34 H34 119.6
C33 C34 C35 120.8(7)
C35 C34 H34 119.6
N31 C35 C34 119.1(7)
N31 C35 C36 114.0(7)
C34 C35 C36 126.9(7)
C37 C36 C35 123.0(7)
C37 C36 C311 121.2(8)
C311 C36 C35 115.8(7)
C36 C37 H37 120.5
C38 C37 C36 119.1(8)
C38 C37 H37 120.5
C37 C38 H38 120.0
C37 C38 C39 120.1(8)
C39 C38 H38 120.0
C38 C39 H39 119.6
C310 C39 C38 120.8(8)
C310 C39 H39 119.6
N12 C110 C19 123.5(7)
N12 C110 H110 118.3
C19 C110 H110 118.3
C113 C112 C18 121.3(8)
C113 C112 C116 117.4(8)
C116 C112 C18 121.3(8)
C112 C113 H113 120.1
C114 C113 C112 119.8(9)
C114 C113 H113 120.1
N13 C114 C113 122.9(9)
N13 C114 H114 118.6
C113 C114 H114 118.6
N13 C115 H115 118.8
N13 C115 C116 122.4(9)
C116 C115 H115 118.8
C112 C116 H116 120.2
C115 C116 C112 119.6(9)
C115 C116 H116 120.2
C29 C210 H210 119.6
C29 C210 C211 120.7(8)
C211 C210 H210 119.6
C26 C211 Ir1 114.8(6)
C210 C211 Ir1 128.9(6)
C210 C211 C26 116.3(7)
C39 C310 H310 119.7
C311 C310 C39 120.6(8)
C311 C310 H310 119.7
C36 C311 Ir1 113.7(6)
C310 C311 Ir1 128.0(6)
C310 C311 C36 118.2(7)
F1 P1 F2 89.0(10)
F1 P1 F3 84.7(13)
F3 P1 F2 92.0(13)
F4 P1 F1 168.9(15)
F4 P1 F2 82.2(15)
F4 P1 F3 88.9(10)
F4 P1 F5 100.4(17)
F4 P1 F6 93.1(13)
F5 P1 F1 88.6(16)
F5 P1 F2 177.1(17)
F5 P1 F3 89.4(15)
F5 P1 F6 89.5(10)
F6 P1 F1 93.4(14)
F6 P1 F2 89.1(14)
F6 P1 F3 177.8(14)
F7 P2 F10 165.7(9)
F7 P2 F12 87.2(10)
F8 P2 F7 84.4(9)
F8 P2 F10 84.5(9)
F8 P2 F12 79.1(9)
F9 P2 F7 100.7(11)
F9 P2 F8 90.1(10)
F9 P2 F10 88.3(9)
F9 P2 F12 166.0(10)
F11 P2 F7 90.4(11)
F11 P2 F8 166.8(11)
F11 P2 F9 102.8(10)
F11 P2 F10 98.5(11)
F11 P2 F12 88.6(9)
F12 P2 F10 81.9(10)
F13 P3 F14 89.7(7)
F13 P3 F15 90.2(7)
F13 P3 F16 177.7(13)
F13 P3 F17 91.4(8)
F14 P3 F15 87.0(8)
F16 P3 F14 92.2(9)
F16 P3 F15 88.7(7)
F17 P3 F14 171.0(11)
F17 P3 F15 84.0(9)
F17 P3 F16 86.5(10)
F18 P3 F13 91.5(7)
F18 P3 F14 93.7(10)
F18 P3 F15 178.1(8)
F18 P3 F16 89.5(8)
F18 P3 F17 95.2(8)

loop_
_geom_bond_atom_site_label_1
_geom_bond_atom_site_label_2
_geom_bond_distance
Ir1 N11 2.148(6)
Ir1 N12 2.142(6)
Ir1 N21 2.053(7)
Ir1 N31 2.042(6)
Ir1 C211 2.006(8)
Ir1 C311 2.028(8)
N11 C11 1.334(10)
N11 C15 1.357(10)
N12 C16 1.362(10)
N12 C110 1.353(10)
N13 C114 1.344(13)
N13 C115 1.339(12)
N21 C21 1.342(11)
N21 C25 1.363(11)
N31 C31 1.356(10)
N31 C35 1.375(10)
C11 H11 0.9500
C11 C12 1.391(11)
C12 H12 0.9500
C12 C13 1.374(11)
C13 H13 0.9500
C13 C14 1.380(11)
C14 H14 0.9500
C14 C15 1.390(11)
C15 C16 1.469(11)
C16 C17 1.398(11)
C17 H17 0.9500
C17 C18 1.403(11)
C18 C19 1.386(11)
C18 C112 1.478(11)
C19 H19 0.9500
C19 C110 1.368(11)
C21 H21 0.9500
C21 C22 1.390(12)
C22 H22 0.9500
C22 C23 1.366(12)
C23 H23 0.9500
C23 C24 1.410(12)
C24 H24 0.9500
C24 C25 1.380(12)
C25 C26 1.477(12)
C26 C27 1.384(11)
C26 C211 1.433(12)
C27 H27 0.9500
C27 C28 1.376(12)
C28 H28 0.9500
C28 C29 1.378(12)
C29 H29 0.9500
C29 C210 1.390(11)
C31 H31 0.9500
C31 C32 1.358(11)
C32 H32 0.9500
C32 C33 1.380(11)
C33 H33 0.9500
C33 C34 1.383(11)
C34 H34 0.9500
C34 C35 1.404(11)
C35 C36 1.452(11)
C36 C37 1.406(11)
C36 C311 1.411(11)
C37 H37 0.9500
C37 C38 1.383(12)
C38 H38 0.9500
C38 C39 1.390(12)
C39 H39 0.9500
C39 C310 1.390(11)
C110 H110 0.9500
C112 C113 1.383(12)
C112 C116 1.396(13)
C113 H113 0.9500
C113 C114 1.372(12)
C114 H114 0.9500
C115 H115 0.9500
C115 C116 1.381(13)
C116 H116 0.9500
C210 H210 0.9500
C210 C211 1.410(11)
C310 H310 0.9500
C310 C311 1.386(11)
P1 F1 1.605(16)
P1 F2 1.630(15)
P1 F3 1.618(15)
P1 F4 1.591(15)
P1 F5 1.598(16)
P1 F6 1.601(15)
P2 F7 1.629(15)
P2 F8 1.625(14)
P2 F9 1.622(14)
P2 F10 1.645(14)
P2 F11 1.565(14)
P2 F12 1.640(14)
P3 F13 1.599(8)
P3 F14 1.617(13)
P3 F15 1.630(13)
P3 F16 1.612(7)
P3 F17 1.601(13)
P3 F18 1.558(14)
